data_2201818
loop_
_publ_author_name
'Rivard, Eric'
'Lough, Alan J.'
'Manners, Ian'

_publ_section_title Di-\m-chloro-bis({[bis(trimethylsilyl)amino]dichlorophosphoraniminato}trichlorotantalum(V))
_journal_issue 5
_journal_name_full 'Acta Crystallographica Section E'
_journal_page_first m239
_journal_page_last m240
_journal_paper_doi 10.1107/S1600536803007256
_journal_volume 59
_journal_year 2003
_chemical_formula_iupac '[Ta2 Cl8 (C6 H18 Cl2 N2 P1 Si2)2]'
_chemical_formula_moiety 'C12 H36 Cl12 N4 P2 Si4 Ta2'
_chemical_formula_sum 'C12 H36 Cl12 N4 P2 Si4 Ta2'
_chemical_formula_weight 1198.05
_chemical_name_systematic ?
_space_group_IT_number 14
_symmetry_cell_setting monoclinic
_symmetry_space_group_name_Hall '-P 2ybc'
_symmetry_space_group_name_H-M 'P 1 21/c 1'
_atom_sites_solution_hydrogens geom
_atom_sites_solution_primary direct
_atom_sites_solution_secondary difmap
_cell_angle_alpha 90.00
_cell_angle_beta 102.209(12)
_cell_angle_gamma 90.00
_cell_formula_units_Z 2
_cell_length_a 9.2497(3)
_cell_length_b 12.3549(3)
_cell_length_c 17.4418(6)
_cell_measurement_reflns_used 12859
_cell_measurement_temperature 150.0(10)
_cell_measurement_theta_max 27.5
_cell_measurement_theta_min 2.6
_cell_volume 1948.15(14)
_computing_cell_refinement 'DENZO-SMN (Otwinowski & Minor, 1997)'
_computing_data_collection 'COLLECT (Nonius, 1997-2002)'
_computing_data_reduction DENZO-SMN
_computing_molecular_graphics SHELXTL
_computing_publication_material SHELXTL
_computing_structure_refinement SHELXTL
_computing_structure_solution 'SHELXTL (Sheldrick, 2001)'
_diffrn_ambient_temperature 150(2)
_diffrn_detector_area_resol_mean 9
_diffrn_measured_fraction_theta_full 0.993
_diffrn_measured_fraction_theta_max 0.993
_diffrn_measurement_device_type 'Nonius KappaCCD'
_diffrn_measurement_method '\f scans and \w scans with \k offsets'
_diffrn_radiation_monochromator graphite
_diffrn_radiation_source 'fine-focus sealed tube'
_diffrn_radiation_type MoK\a
_diffrn_radiation_wavelength 0.71073
_diffrn_reflns_av_R_equivalents 0.050
_diffrn_reflns_av_sigmaI/netI 0.055
_diffrn_reflns_limit_h_max 11
_diffrn_reflns_limit_h_min -11
_diffrn_reflns_limit_k_max 16
_diffrn_reflns_limit_k_min -15
_diffrn_reflns_limit_l_max 22
_diffrn_reflns_limit_l_min -18
_diffrn_reflns_number 11340
_diffrn_reflns_theta_full 27.46
_diffrn_reflns_theta_max 27.5
_diffrn_reflns_theta_min 2.8
_diffrn_standards_decay_% 0
_diffrn_standards_number 0
_exptl_absorpt_coefficient_mu 6.656
_exptl_absorpt_correction_T_max 0.524
_exptl_absorpt_correction_T_min 0.411
_exptl_absorpt_correction_type multi-scan
_exptl_absorpt_process_details '(SORTAV; Blessing 1995)'
_exptl_crystal_colour colourless
_exptl_crystal_density_diffrn 2.042
_exptl_crystal_density_method 'not measured'
_exptl_crystal_description plate
_exptl_crystal_F_000 1144
_exptl_crystal_size_max 0.20
_exptl_crystal_size_mid 0.20
_exptl_crystal_size_min 0.15
_refine_diff_density_max 2.275
_refine_diff_density_min -1.398
_refine_ls_extinction_method none
_refine_ls_goodness_of_fit_ref 1.034
_refine_ls_hydrogen_treatment constr
_refine_ls_matrix_type full
_refine_ls_number_parameters 169
_refine_ls_number_reflns 4422
_refine_ls_number_restraints 0
_refine_ls_restrained_S_all 1.034
_refine_ls_R_factor_all 0.0455
_refine_ls_R_factor_gt 0.0355
_refine_ls_shift/su_max 0.001
_refine_ls_shift/su_mean 0.000
_refine_ls_structure_factor_coef Fsqd
_refine_ls_weighting_details 'calc w = 1/[\s^2^(Fo^2^)+(0.0450P)^2^+0.0565P] where P = (Fo^2^+2Fc^2^)/3'
_refine_ls_weighting_scheme calc
_refine_ls_wR_factor_gt 0.0838
_refine_ls_wR_factor_ref 0.0884
_reflns_number_gt 3734
_reflns_number_total 4422
_reflns_threshold_expression I>2\s(I)
_cod_data_source_file bt6258.cif
_cod_data_source_block I
_cod_depositor_comments
;
The following automatic conversions were performed:
'_symmetry_cell_setting' value 'Monoclinic' changed to 'monoclinic'
according to '/home/saulius/struct/CIF-dictionaries/cif_core.dic'
dictionary named 'cif_core.dic' version 2.4.1 from 2010-06-29.

Automatic conversion script
Id: cif_fix_enum 1527 2010-12-29 10:47:43Z saulius 

The following automatic conversions were performed:

'_symmetry_cell_setting' value 'Monoclinic' changed to 'monoclinic'
according to /home/saulius/struct/CIF-dictionaries/cif_core.dic
dictionary named 'cif_core.dic' version 2.4.1 from 2010-06-29.

Automatic conversion script
Id: cif_fix_values 1715 2011-07-08 13:25:40Z adriana 
;
_cod_original_sg_symbol_H-M 'P 21/c'
_cod_database_code 2201818
_cod_database_fobs_code 2201818

loop_
_symmetry_equiv_pos_as_xyz
'x, y, z'
'-x, y+1/2, -z+1/2'
'-x, -y, -z'
'x, -y-1/2, z-1/2'

loop_
_atom_site_label
_atom_site_fract_x
_atom_site_fract_y
_atom_site_fract_z
_atom_site_U_iso_or_equiv
_atom_site_adp_type
_atom_site_calc_flag
_atom_site_refinement_flags
_atom_site_occupancy
_atom_site_disorder_assembly
_atom_site_disorder_group
_atom_site_type_symbol
Ta1 0.48534(2) 0.426937(15) 0.102779(11) 0.02198(8) Uani d . 1 . . Ta
Cl1 0.26316(15) 0.39217(13) 0.13975(8) 0.0400(3) Uani d . 1 . . Cl
Cl2 0.48291(16) 0.60424(11) 0.14879(8) 0.0341(3) Uani d . 1 . . Cl
Cl3 0.67549(12) 0.48546(9) 0.03136(6) 0.0254(2) Uani d . 1 . . Cl
Cl4 0.45694(15) 0.26855(10) 0.02711(8) 0.0359(3) Uani d . 1 . . Cl
Cl5 0.72306(18) 0.14912(10) 0.19600(8) 0.0432(4) Uani d . 1 . . Cl
Cl6 0.92536(14) 0.34350(11) 0.17422(8) 0.0381(3) Uani d . 1 . . Cl
P1 0.76000(14) 0.30355(9) 0.22602(7) 0.0226(3) Uani d . 1 . . P
Si1 0.71223(17) 0.41258(10) 0.36934(8) 0.0274(3) Uani d . 1 . . Si
Si2 0.98303(16) 0.25322(11) 0.37260(9) 0.0312(3) Uani d . 1 . . Si
N1 0.6218(4) 0.3729(3) 0.1852(2) 0.0235(8) Uani d . 1 . . N
N2 0.8105(4) 0.3147(3) 0.3193(2) 0.0236(8) Uani d . 1 . . N
C1 0.7673(8) 0.5502(4) 0.3457(4) 0.0440(15) Uani d . 1 . . C
H1A 0.7334 0.5635 0.2893 0.066 Uiso calc R 1 . . H
H1B 0.8753 0.5567 0.3599 0.066 Uiso calc R 1 . . H
H1C 0.7226 0.6035 0.3752 0.066 Uiso calc R 1 . . H
C2 0.7656(7) 0.3868(5) 0.4770(3) 0.0474(15) Uani d . 1 . . C
H2A 0.7306 0.3149 0.4885 0.071 Uiso calc R 1 . . H
H2B 0.7208 0.4419 0.5050 0.071 Uiso calc R 1 . . H
H2C 0.8735 0.3899 0.4939 0.071 Uiso calc R 1 . . H
C3 0.5095(6) 0.3965(4) 0.3422(3) 0.0351(12) Uani d . 1 . . C
H3A 0.4713 0.4339 0.2925 0.053 Uiso calc R 1 . . H
H3B 0.4648 0.4276 0.3833 0.053 Uiso calc R 1 . . H
H3C 0.4849 0.3193 0.3363 0.053 Uiso calc R 1 . . H
C4 0.9454(7) 0.1657(5) 0.4519(4) 0.0493(16) Uani d . 1 . . C
H4A 0.9426 0.2099 0.4982 0.074 Uiso calc R 1 . . H
H4B 1.0238 0.1113 0.4652 0.074 Uiso calc R 1 . . H
H4C 0.8499 0.1295 0.4343 0.074 Uiso calc R 1 . . H
C5 1.1096(7) 0.3666(5) 0.4075(4) 0.063(2) Uani d . 1 . . C
H5A 1.0700 0.4096 0.4456 0.095 Uiso calc R 1 . . H
H5B 1.1189 0.4124 0.3629 0.095 Uiso calc R 1 . . H
H5C 1.2070 0.3381 0.4325 0.095 Uiso calc R 1 . . H
C6 1.0717(9) 0.1662(7) 0.3098(4) 0.081(3) Uani d . 1 . . C
H6A 1.0030 0.1089 0.2867 0.122 Uiso calc R 1 . . H
H6B 1.1614 0.1337 0.3415 0.122 Uiso calc R 1 . . H
H6C 1.0980 0.2099 0.2679 0.122 Uiso calc R 1 . . H

loop_
_atom_site_aniso_label
_atom_site_aniso_U_11
_atom_site_aniso_U_22
_atom_site_aniso_U_33
_atom_site_aniso_U_12
_atom_site_aniso_U_13
_atom_site_aniso_U_23
Ta1 0.02023(13) 0.02803(14) 0.01812(12) -0.00111(7) 0.00507(8) -0.00010(7)
Cl1 0.0225(7) 0.0626(8) 0.0368(8) -0.0033(6) 0.0102(6) 0.0099(7)
Cl2 0.0422(8) 0.0330(6) 0.0278(7) 0.0058(6) 0.0086(6) -0.0043(5)
Cl3 0.0200(6) 0.0358(6) 0.0205(6) -0.0002(5) 0.0047(4) 0.0021(5)
Cl4 0.0432(8) 0.0318(6) 0.0304(7) -0.0046(6) 0.0023(6) -0.0037(5)
Cl5 0.0663(10) 0.0256(6) 0.0388(8) -0.0011(6) 0.0136(7) -0.0061(5)
Cl6 0.0277(7) 0.0584(8) 0.0317(7) 0.0071(6) 0.0140(5) 0.0168(6)
P1 0.0259(7) 0.0238(6) 0.0197(6) 0.0006(5) 0.0083(5) 0.0013(5)
Si1 0.0347(8) 0.0264(7) 0.0232(7) -0.0002(6) 0.0105(6) -0.0008(5)
Si2 0.0304(8) 0.0368(8) 0.0257(7) 0.0060(6) 0.0043(6) 0.0075(6)
N1 0.020(2) 0.033(2) 0.018(2) -0.0025(17) 0.0067(16) -0.0026(17)
N2 0.024(2) 0.025(2) 0.022(2) 0.0062(16) 0.0049(16) 0.0037(16)
C1 0.059(4) 0.032(3) 0.044(4) -0.007(3) 0.017(3) -0.005(3)
C2 0.051(4) 0.069(4) 0.025(3) -0.002(3) 0.015(3) -0.007(3)
C3 0.035(3) 0.037(3) 0.035(3) 0.009(2) 0.012(2) 0.008(2)
C4 0.042(4) 0.053(4) 0.052(4) 0.001(3) 0.007(3) 0.024(3)
C5 0.029(4) 0.060(4) 0.094(6) -0.003(3) -0.003(3) 0.020(4)
C6 0.085(6) 0.109(6) 0.049(4) 0.073(5) 0.015(4) 0.015(4)

loop_
_atom_type_symbol
_atom_type_description
_atom_type_scat_dispersion_real
_atom_type_scat_dispersion_imag
_atom_type_scat_source
C C 0.0033 0.0016 'International Tables Vol C Tables 4.2.6.8 and 6.1.1.4'
H H 0.0000 0.0000 'International Tables Vol C Tables 4.2.6.8 and 6.1.1.4'
N N 0.0061 0.0033 'International Tables Vol C Tables 4.2.6.8 and 6.1.1.4'
Si Si 0.0817 0.0704 'International Tables Vol C Tables 4.2.6.8 and 6.1.1.4'
Cl Cl 0.1484 0.1585 'International Tables Vol C Tables 4.2.6.8 and 6.1.1.4'
Ta Ta -0.7052 6.5227 'International Tables Vol C Tables 4.2.6.8 and 6.1.1.4'
P P 0.1023 0.0942 'International Tables Vol C Tables 4.2.6.8 and 6.1.1.4'

loop_
_geom_angle_atom_site_label_1
_geom_angle_atom_site_label_2
_geom_angle_atom_site_label_3
_geom_angle_site_symmetry_3
_geom_angle
_geom_angle_publ_flag
N1 Ta1 Cl1 . 102.65(12) y
N1 Ta1 Cl2 . 97.35(12) y
Cl1 Ta1 Cl2 . 90.27(5) y
N1 Ta1 Cl4 . 96.55(12) y
Cl1 Ta1 Cl4 . 90.09(5) y
Cl2 Ta1 Cl4 . 165.66(5) y
N1 Ta1 Cl3 . 93.24(12) y
Cl1 Ta1 Cl3 . 164.11(5) y
Cl2 Ta1 Cl3 . 87.61(4) y
Cl4 Ta1 Cl3 . 88.13(4) y
N1 Ta1 Cl3 3_665 169.78(11) y
Cl1 Ta1 Cl3 3_665 87.55(4) y
Cl2 Ta1 Cl3 3_665 83.05(4) y
Cl4 Ta1 Cl3 3_665 82.65(4) y
Cl3 Ta1 Cl3 3_665 76.56(4) y
Ta1 Cl3 Ta1 3_665 103.44(4) y
N1 P1 N2 . 116.53(19) ?
N1 P1 Cl5 . 108.91(16) ?
N2 P1 Cl5 . 110.30(15) ?
N1 P1 Cl6 . 106.65(15) ?
N2 P1 Cl6 . 110.61(16) ?
Cl5 P1 Cl6 . 102.92(8) y
N2 Si1 C3 . 112.6(2) ?
N2 Si1 C1 . 108.2(2) ?
C3 Si1 C1 . 110.8(3) ?
N2 Si1 C2 . 108.2(2) ?
C3 Si1 C2 . 106.2(3) ?
C1 Si1 C2 . 110.8(3) ?
N2 Si2 C5 . 106.0(2) ?
N2 Si2 C4 . 109.9(2) ?
C5 Si2 C4 . 113.9(3) ?
N2 Si2 C6 . 112.9(3) ?
C5 Si2 C6 . 107.9(4) ?
C4 Si2 C6 . 106.3(3) ?
P1 N1 Ta1 . 155.9(2) y
P1 N2 Si2 . 121.0(2) y
P1 N2 Si1 . 118.1(2) y
Si2 N2 Si1 . 119.7(2) y
Si1 C1 H1A . 109.5 ?
Si1 C1 H1B . 109.5 ?
H1A C1 H1B . 109.5 ?
Si1 C1 H1C . 109.5 ?
H1A C1 H1C . 109.5 ?
H1B C1 H1C . 109.5 ?
Si1 C2 H2A . 109.5 ?
Si1 C2 H2B . 109.5 ?
H2A C2 H2B . 109.5 ?
Si1 C2 H2C . 109.5 ?
H2A C2 H2C . 109.5 ?
H2B C2 H2C . 109.5 ?
Si1 C3 H3A . 109.5 ?
Si1 C3 H3B . 109.5 ?
H3A C3 H3B . 109.5 ?
Si1 C3 H3C . 109.5 ?
H3A C3 H3C . 109.5 ?
H3B C3 H3C . 109.5 ?
Si2 C4 H4A . 109.5 ?
Si2 C4 H4B . 109.5 ?
H4A C4 H4B . 109.5 ?
Si2 C4 H4C . 109.5 ?
H4A C4 H4C . 109.5 ?
H4B C4 H4C . 109.5 ?
Si2 C5 H5A . 109.5 ?
Si2 C5 H5B . 109.5 ?
H5A C5 H5B . 109.5 ?
Si2 C5 H5C . 109.5 ?
H5A C5 H5C . 109.5 ?
H5B C5 H5C . 109.5 ?
Si2 C6 H6A . 109.5 ?
Si2 C6 H6B . 109.5 ?
H6A C6 H6B . 109.5 ?
Si2 C6 H6C . 109.5 ?
H6A C6 H6C . 109.5 ?
H6B C6 H6C . 109.5 ?

loop_
_geom_bond_atom_site_label_1
_geom_bond_atom_site_label_2
_geom_bond_site_symmetry_2
_geom_bond_distance
_geom_bond_publ_flag
Ta1 N1 . 1.827(4) y
Ta1 Cl1 . 2.3204(13) y
Ta1 Cl2 . 2.3346(13) y
Ta1 Cl4 . 2.3438(12) y
Ta1 Cl3 . 2.4688(11) y
Ta1 Cl3 3_665 2.7177(12) y
Cl3 Ta1 3_665 2.7177(12) ?
Cl5 P1 . 1.9888(17) y
Cl6 P1 . 1.9959(16) y
P1 N1 . 1.578(4) y
P1 N2 . 1.600(4) y
Si1 N2 . 1.840(4) y
Si1 C3 . 1.845(6) ?
Si1 C1 . 1.847(5) ?
Si1 C2 . 1.865(6) ?
Si2 N2 . 1.833(4) y
Si2 C5 . 1.844(7) ?
Si2 C4 . 1.845(5) ?
Si2 C6 . 1.847(6) ?
C1 H1A . 0.9800 ?
C1 H1B . 0.9800 ?
C1 H1C . 0.9800 ?
C2 H2A . 0.9800 ?
C2 H2B . 0.9800 ?
C2 H2C . 0.9800 ?
C3 H3A . 0.9800 ?
C3 H3B . 0.9800 ?
C3 H3C . 0.9800 ?
C4 H4A . 0.9800 ?
C4 H4B . 0.9800 ?
C4 H4C . 0.9800 ?
C5 H5A . 0.9800 ?
C5 H5B . 0.9800 ?
C5 H5C . 0.9800 ?
C6 H6A . 0.9800 ?
C6 H6B . 0.9800 ?
C6 H6C . 0.9800 ?
